data_7042013
loop_
_publ_author_name
'Chesnokov, Gleb A.'
'Topchiy, Maxim A.'
'Dzhevakov, Pavel B.'
'Gribanov, Pavel S.'
'Tukov, Aleksandr A.'
'Khrustalev, Victor N.'
'Asachenko, Andrey F.'
'Nechaev, Mikhail S.'

_publ_section_title
;
 Eight-membered-ring diaminocarbenes bearing naphthalene moiety in the
 backbone: DFT studies, synthesis of amidinium salts, generation of free
 carbene, metal complexes, and solvent-free copper catalyzed azide-alkyne
 cycloaddition (CuAAC) reaction.
;
_journal_issue 13
_journal_name_full 'Dalton transactions (Cambridge, England : 2003)'
_journal_page_first 4331
_journal_page_last 4345
_journal_paper_doi 10.1039/c6dt04484k
_journal_volume 46
_journal_year 2017
_chemical_formula_moiety 'C37 H44 Br Cu N2'
_chemical_formula_sum 'C37 H44 Br Cu N2'
_chemical_formula_weight 660.19
_space_group_crystal_system monoclinic
_space_group_IT_number 14
_space_group_name_Hall '-P 2ybc'
_space_group_name_H-M_alt 'P 1 21/c 1'
_symmetry_space_group_name_Hall '-P 2ybc'
_symmetry_space_group_name_H-M 'P 1 21/c 1'
_atom_sites_solution_hydrogens mixed
_atom_sites_solution_primary difmap
_atom_sites_solution_secondary difmap
_audit_creation_method SHELXL-2014/6
_audit_update_record
;
2016-03-07 deposited with the CCDC.
2017-02-08 downloaded from the CCDC.
;
_cell_angle_alpha 90
_cell_angle_beta 102.137(2)
_cell_angle_gamma 90
_cell_formula_units_Z 4
_cell_length_a 11.0973(11)
_cell_length_b 19.2875(19)
_cell_length_c 16.1494(16)
_cell_measurement_reflns_used 3143
_cell_measurement_temperature 120(2)
_cell_measurement_theta_max 21.62
_cell_measurement_theta_min 2.30
_cell_volume 3379.3(6)
_computing_cell_refinement 'SAINT (Bruker, 2001)'
_computing_data_collection 'APEX2 (Bruker, 2005)'
_computing_data_reduction 'SAINT (Bruker, 2001)'
_computing_molecular_graphics 'SHELXTL (Sheldrick, 2008)'
_computing_publication_material 'SHELXTL (Sheldrick, 2008)'
_computing_structure_refinement 'SHELXTL (Sheldrick, 2008)'
_computing_structure_solution 'SHELXTL (Sheldrick, 2008)'
_diffrn_ambient_temperature 120(2)
_diffrn_measured_fraction_theta_full 1.000
_diffrn_measured_fraction_theta_max 0.998
_diffrn_measurement_device_type 'Bruker APEX-II CCD'
_diffrn_measurement_method '\f and \w scans'
_diffrn_radiation_type MoK\a
_diffrn_radiation_wavelength 0.71073
_diffrn_reflns_av_R_equivalents 0.0707
_diffrn_reflns_av_unetI/netI 0.1032
_diffrn_reflns_Laue_measured_fraction_full 1.000
_diffrn_reflns_Laue_measured_fraction_max 0.998
_diffrn_reflns_limit_h_max 15
_diffrn_reflns_limit_h_min -15
_diffrn_reflns_limit_k_max 27
_diffrn_reflns_limit_k_min -27
_diffrn_reflns_limit_l_max 23
_diffrn_reflns_limit_l_min -22
_diffrn_reflns_number 43668
_diffrn_reflns_point_group_measured_fraction_full 1.000
_diffrn_reflns_point_group_measured_fraction_max 0.998
_diffrn_reflns_theta_full 25.242
_diffrn_reflns_theta_max 30.497
_diffrn_reflns_theta_min 1.667
_diffrn_source 'fine-focus sealed tube'
_exptl_absorpt_coefficient_mu 1.855
_exptl_absorpt_correction_T_max 0.696
_exptl_absorpt_correction_T_min 0.636
_exptl_absorpt_correction_type multi-scan
_exptl_absorpt_process_details 'SADABS (Bruker, 2003)'
_exptl_crystal_colour colourless
_exptl_crystal_density_diffrn 1.298
_exptl_crystal_description prism
_exptl_crystal_F_000 1376
_exptl_crystal_size_max 0.25
_exptl_crystal_size_mid 0.20
_exptl_crystal_size_min 0.20
_refine_diff_density_max 0.648
_refine_diff_density_min -0.868
_refine_diff_density_rms 0.087
_refine_ls_extinction_method none
_refine_ls_goodness_of_fit_ref 0.968
_refine_ls_hydrogen_treatment constr
_refine_ls_matrix_type full
_refine_ls_number_parameters 378
_refine_ls_number_reflns 10273
_refine_ls_number_restraints 0
_refine_ls_restrained_S_all 0.968
_refine_ls_R_factor_all 0.1345
_refine_ls_R_factor_gt 0.0564
_refine_ls_shift/su_max 0.001
_refine_ls_shift/su_mean 0.000
_refine_ls_structure_factor_coef Fsqd
_refine_ls_weighting_details 'w=1/[\s^2^(Fo^2^)+(0.0554P)^2^] where P=(Fo^2^+2Fc^2^)/3'
_refine_ls_weighting_scheme calc
_refine_ls_wR_factor_gt 0.1127
_refine_ls_wR_factor_ref 0.1416
_reflns_Friedel_coverage 0.000
_reflns_number_gt 5351
_reflns_number_total 10273
_reflns_threshold_expression 'I > 2\s(I)'
_cod_data_source_file c6dt04484k2.cif
_cod_data_source_block 8_CuBr
_cod_depositor_comments 'Adding full bibliography for 7042011--7042013.cif.'
_cod_database_code 7042013
_shelx_space_group_comment
;
The symmetry employed for this shelxl refinement is uniquely defined
by the following loop, which should always be used as a source of
symmetry information in preference to the above space-group names.
They are only intended as comments.
;
_shelx_estimated_absorpt_t_min 0.654
_shelx_estimated_absorpt_t_max 0.708
_shelxl_version_number 2014/6

loop_
_space_group_symop_operation_xyz
'x, y, z'
'-x, y+1/2, -z+1/2'
'-x, -y, -z'
'x, -y-1/2, z-1/2'

loop_
_atom_site_label
_atom_site_type_symbol
_atom_site_fract_x
_atom_site_fract_y
_atom_site_fract_z
_atom_site_U_iso_or_equiv
_atom_site_adp_type
_atom_site_occupancy
_atom_site_site_symmetry_order
_atom_site_calc_flag
_atom_site_refinement_flags_posn
_atom_site_refinement_flags_adp
Br1 Br 0.32594(3) 0.72889(2) 0.94568(2) 0.04545(8) Uani 1 1 d . .
Cu1 Cu 0.34857(3) 0.68552(2) 0.82193(2) 0.02894(8) Uani 1 1 d . .
C1 C 0.2554(2) 0.61753(14) 0.56604(15) 0.0282(6) Uani 1 1 d . .
H1A H 0.3136 0.6505 0.5484 0.034 Uiso 1 1 d R U
H1B H 0.1737 0.6348 0.5364 0.034 Uiso 1 1 d R U
N2 N 0.26564(18) 0.63090(10) 0.65821(12) 0.0249(5) Uani 1 1 d . .
C3 C 0.3660(2) 0.64763(12) 0.71602(15) 0.0246(6) Uani 1 1 d . .
N4 N 0.47930(18) 0.63962(10) 0.69957(12) 0.0245(5) Uani 1 1 d . .
C5 C 0.5194(2) 0.60640(13) 0.62682(15) 0.0279(6) Uani 1 1 d . .
H5A H 0.6101 0.6117 0.6421 0.034 Uiso 1 1 d R U
H5B H 0.4880 0.6307 0.5726 0.034 Uiso 1 1 d R U
C5A C 0.4913(2) 0.52934(13) 0.61420(15) 0.0289(6) Uani 1 1 d . .
C6 C 0.5906(3) 0.48526(15) 0.63638(16) 0.0353(7) Uani 1 1 d . .
H6 H 0.6686 0.5042 0.6619 0.042 Uiso 1 1 calc R U
C7 C 0.5805(3) 0.41327(15) 0.62255(17) 0.0412(8) Uani 1 1 d . .
H7 H 0.6501 0.3841 0.6404 0.049 Uiso 1 1 calc R U
C8 C 0.4706(3) 0.38580(14) 0.58342(16) 0.0378(7) Uani 1 1 d . .
H8 H 0.4633 0.3371 0.5749 0.045 Uiso 1 1 calc R U
C8A C 0.3664(3) 0.42884(14) 0.55516(16) 0.0340(7) Uani 1 1 d . .
C9 C 0.2563(3) 0.40013(15) 0.50643(17) 0.0403(7) Uani 1 1 d . .
H9 H 0.2522 0.3518 0.4950 0.048 Uiso 1 1 calc R U
C10 C 0.1576(3) 0.44028(16) 0.47613(18) 0.0425(8) Uani 1 1 d . .
H10 H 0.0858 0.4208 0.4414 0.051 Uiso 1 1 calc R U
C11 C 0.1615(2) 0.51140(15) 0.49632(17) 0.0361(7) Uani 1 1 d . .
H11 H 0.0907 0.5391 0.4761 0.043 Uiso 1 1 calc R U
C11A C 0.2651(2) 0.54198(14) 0.54459(15) 0.0284(6) Uani 1 1 d . .
C11B C 0.3740(2) 0.50166(13) 0.57298(15) 0.0275(6) Uani 1 1 d . .
C12 C 0.1485(2) 0.63640(14) 0.68462(16) 0.0283(6) Uani 1 1 d . .
C13 C 0.1063(2) 0.58080(14) 0.72746(17) 0.0325(7) Uani 1 1 d . .
C14 C -0.0071(3) 0.58780(16) 0.75029(18) 0.0385(7) Uani 1 1 d . .
H14 H -0.0376 0.5509 0.7791 0.046 Uiso 1 1 calc R U
C15 C -0.0765(3) 0.64759(16) 0.73185(19) 0.0411(8) Uani 1 1 d . .
H15 H -0.1541 0.6512 0.7474 0.049 Uiso 1 1 calc R U
C16 C -0.0334(2) 0.70159(14) 0.69118(18) 0.0361(7) Uani 1 1 d . .
H16 H -0.0818 0.7425 0.6793 0.043 Uiso 1 1 calc R U
C17 C 0.0800(2) 0.69786(14) 0.66684(16) 0.0307(6) Uani 1 1 d . .
C18 C 0.1808(3) 0.51453(15) 0.75101(18) 0.0381(7) Uani 1 1 d . .
H18 H 0.2583 0.5182 0.7290 0.046 Uiso 1 1 calc R U
C19 C 0.2161(3) 0.50695(18) 0.8479(2) 0.0550(10) Uani 1 1 d . .
H19A H 0.2590 0.5489 0.8726 0.082 Uiso 1 1 calc R U
H19B H 0.2703 0.4667 0.8626 0.082 Uiso 1 1 calc R U
H19C H 0.1413 0.5004 0.8703 0.082 Uiso 1 1 calc R U
C20 C 0.1100(3) 0.45110(16) 0.7114(2) 0.0495(9) Uani 1 1 d . .
H20A H 0.0962 0.4543 0.6495 0.074 Uiso 1 1 calc R U
H20B H 0.0304 0.4489 0.7284 0.074 Uiso 1 1 calc R U
H20C H 0.1576 0.4092 0.7306 0.074 Uiso 1 1 calc R U
C21 C 0.1262(3) 0.76095(14) 0.62640(18) 0.0370(7) Uani 1 1 d . .
H21 H 0.2082 0.7489 0.6139 0.044 Uiso 1 1 calc R U
C22 C 0.0419(3) 0.78100(18) 0.5439(2) 0.0545(9) Uani 1 1 d . .
H22A H 0.0378 0.7430 0.5032 0.082 Uiso 1 1 calc R U
H22B H 0.0739 0.8227 0.5213 0.082 Uiso 1 1 calc R U
H22C H -0.0408 0.7904 0.5537 0.082 Uiso 1 1 calc R U
C23 C 0.1455(3) 0.82176(16) 0.6883(2) 0.0561(10) Uani 1 1 d . .
H23A H 0.1835 0.8604 0.6639 0.084 Uiso 1 1 calc R U
H23B H 0.1995 0.8074 0.7416 0.084 Uiso 1 1 calc R U
H23C H 0.0657 0.8365 0.6992 0.084 Uiso 1 1 calc R U
C24 C 0.5783(2) 0.67320(13) 0.76053(15) 0.0253(6) Uani 1 1 d . .
C25 C 0.6092(2) 0.74081(13) 0.74326(16) 0.0270(6) Uani 1 1 d . .
C26 C 0.7019(2) 0.77308(14) 0.80330(17) 0.0343(7) Uani 1 1 d . .
H26 H 0.7252 0.8193 0.7937 0.041 Uiso 1 1 calc R U
C27 C 0.7595(3) 0.73943(14) 0.87556(18) 0.0361(7) Uani 1 1 d . .
H27 H 0.8205 0.7628 0.9160 0.043 Uiso 1 1 calc R U
C28 C 0.7294(2) 0.67168(14) 0.88979(16) 0.0323(7) Uani 1 1 d . .
H28 H 0.7708 0.6486 0.9397 0.039 Uiso 1 1 calc R U
C29 C 0.6387(2) 0.63644(13) 0.83179(15) 0.0264(6) Uani 1 1 d . .
C30 C 0.5501(2) 0.77869(14) 0.66172(16) 0.0326(7) Uani 1 1 d . .
H30 H 0.4816 0.7491 0.6304 0.039 Uiso 1 1 calc R U
C31 C 0.4955(3) 0.84873(15) 0.67834(19) 0.0445(8) Uani 1 1 d . .
H31A H 0.4551 0.8697 0.6244 0.067 Uiso 1 1 calc R U
H31B H 0.5614 0.8794 0.7075 0.067 Uiso 1 1 calc R U
H31C H 0.4349 0.8420 0.7139 0.067 Uiso 1 1 calc R U
C32 C 0.6435(3) 0.78813(15) 0.60532(18) 0.0414(8) Uani 1 1 d . .
H32A H 0.6831 0.7436 0.5989 0.062 Uiso 1 1 calc R U
H32B H 0.7063 0.8218 0.6313 0.062 Uiso 1 1 calc R U
H32C H 0.6012 0.8050 0.5495 0.062 Uiso 1 1 calc R U
C33 C 0.6102(2) 0.56093(14) 0.84940(16) 0.0314(6) Uani 1 1 d . .
H33 H 0.5472 0.5436 0.8001 0.038 Uiso 1 1 calc R U
C34 C 0.7259(3) 0.51556(15) 0.85736(19) 0.0399(7) Uani 1 1 d . .
H34A H 0.7036 0.4668 0.8620 0.060 Uiso 1 1 calc R U
H34B H 0.7866 0.5292 0.9080 0.060 Uiso 1 1 calc R U
H34C H 0.7612 0.5218 0.8071 0.060 Uiso 1 1 calc R U
C35 C 0.5576(3) 0.55356(16) 0.92795(17) 0.0422(8) Uani 1 1 d . .
H35A H 0.4850 0.5834 0.9231 0.063 Uiso 1 1 calc R U
H35B H 0.6199 0.5673 0.9777 0.063 Uiso 1 1 calc R U
H35C H 0.5338 0.5052 0.9340 0.063 Uiso 1 1 calc R U

loop_
_atom_site_aniso_label
_atom_site_aniso_U_11
_atom_site_aniso_U_22
_atom_site_aniso_U_33
_atom_site_aniso_U_23
_atom_site_aniso_U_13
_atom_site_aniso_U_12
Br1 0.05486(17) 0.04922(17) 0.03540(13) -0.01180(13) 0.01659(12) -0.00416(15)
Cu1 0.02927(14) 0.03330(16) 0.02543(14) -0.00392(13) 0.00844(11) -0.00041(15)
C1 0.0252(12) 0.0358(14) 0.0230(11) 0.0001(10) 0.0036(10) 0.0031(11)
N2 0.0245(10) 0.0269(10) 0.0248(9) -0.0012(8) 0.0083(8) 0.0008(9)
C3 0.0238(11) 0.0230(12) 0.0269(11) 0.0011(10) 0.0050(9) 0.0002(10)
N4 0.0246(10) 0.0273(10) 0.0227(9) -0.0030(8) 0.0078(8) 0.0013(9)
C5 0.0260(12) 0.0341(13) 0.0259(11) -0.0049(10) 0.0103(9) -0.0007(11)
C5A 0.0344(13) 0.0329(13) 0.0207(11) -0.0031(10) 0.0084(10) 0.0035(12)
C6 0.0351(14) 0.0441(16) 0.0267(12) -0.0059(12) 0.0065(11) 0.0085(13)
C7 0.0570(17) 0.0415(16) 0.0270(13) 0.0051(12) 0.0132(12) 0.0191(14)
C8 0.0595(17) 0.0285(14) 0.0302(13) 0.0027(11) 0.0204(12) 0.0027(13)
C8A 0.0446(15) 0.0318(14) 0.0302(12) 0.0005(11) 0.0183(11) 0.0010(12)
C9 0.0544(16) 0.0332(14) 0.0401(14) -0.0127(12) 0.0252(12) -0.0125(13)
C10 0.0401(15) 0.0475(17) 0.0433(15) -0.0189(13) 0.0170(12) -0.0111(14)
C11 0.0312(14) 0.0463(16) 0.0315(13) -0.0088(12) 0.0079(11) -0.0025(13)
C11A 0.0309(13) 0.0330(13) 0.0229(11) -0.0021(10) 0.0095(10) -0.0030(11)
C11B 0.0329(12) 0.0288(13) 0.0237(11) 0.0010(10) 0.0128(9) 0.0021(11)
C12 0.0228(11) 0.0330(13) 0.0288(12) -0.0072(11) 0.0053(10) 0.0007(11)
C13 0.0275(13) 0.0371(15) 0.0332(13) -0.0021(11) 0.0074(11) 0.0030(12)
C14 0.0343(14) 0.0450(16) 0.0398(14) -0.0022(13) 0.0162(11) -0.0043(13)
C15 0.0271(13) 0.0500(17) 0.0497(16) -0.0101(14) 0.0160(12) 0.0028(13)
C16 0.0274(13) 0.0338(14) 0.0477(16) -0.0122(12) 0.0095(12) 0.0016(11)
C17 0.0250(12) 0.0347(14) 0.0308(13) -0.0086(11) 0.0024(10) -0.0026(11)
C18 0.0339(14) 0.0363(15) 0.0480(15) 0.0102(12) 0.0177(12) 0.0036(12)
C19 0.055(2) 0.053(2) 0.0529(19) 0.0129(16) 0.0039(16) 0.0024(17)
C20 0.0604(19) 0.0389(17) 0.0534(18) 0.0008(14) 0.0214(15) 0.0030(15)
C21 0.0312(13) 0.0336(15) 0.0469(16) -0.0014(13) 0.0098(12) 0.0027(12)
C22 0.0438(17) 0.064(2) 0.0557(19) 0.0202(16) 0.0107(15) 0.0108(17)
C23 0.0559(19) 0.0338(16) 0.079(2) -0.0043(17) 0.0154(18) 0.0013(16)
C24 0.0216(11) 0.0312(13) 0.0247(11) -0.0041(10) 0.0089(9) 0.0000(10)
C25 0.0246(11) 0.0282(13) 0.0298(12) -0.0009(10) 0.0091(10) 0.0029(10)
C26 0.0321(13) 0.0296(13) 0.0410(14) -0.0020(12) 0.0074(11) 0.0007(12)
C27 0.0302(14) 0.0365(15) 0.0399(15) -0.0086(12) 0.0033(12) -0.0007(12)
C28 0.0279(13) 0.0395(15) 0.0286(12) -0.0037(11) 0.0035(10) 0.0033(12)
C29 0.0255(12) 0.0295(13) 0.0254(11) 0.0006(10) 0.0082(9) 0.0008(11)
C30 0.0357(14) 0.0320(14) 0.0316(13) 0.0016(11) 0.0106(11) 0.0007(12)
C31 0.0523(17) 0.0377(16) 0.0447(16) 0.0044(13) 0.0127(14) 0.0136(14)
C32 0.0459(16) 0.0410(16) 0.0399(15) 0.0069(13) 0.0148(13) 0.0034(14)
C33 0.0319(13) 0.0359(14) 0.0265(12) 0.0010(11) 0.0066(10) -0.0026(12)
C34 0.0395(15) 0.0375(15) 0.0436(15) 0.0028(13) 0.0109(13) 0.0011(13)
C35 0.0500(16) 0.0423(16) 0.0390(14) 0.0100(13) 0.0197(12) -0.0009(14)

loop_
_atom_type_symbol
_atom_type_description
_atom_type_scat_dispersion_real
_atom_type_scat_dispersion_imag
_atom_type_scat_source
C C 0.0033 0.0016 'International Tables Vol C Tables 4.2.6.8 and 6.1.1.4'
H H 0.0000 0.0000 'International Tables Vol C Tables 4.2.6.8 and 6.1.1.4'
N N 0.0061 0.0033 'International Tables Vol C Tables 4.2.6.8 and 6.1.1.4'
Cu Cu 0.3201 1.2651 'International Tables Vol C Tables 4.2.6.8 and 6.1.1.4'
Br Br -0.2901 2.4595 'International Tables Vol C Tables 4.2.6.8 and 6.1.1.4'

loop_
_geom_angle_atom_site_label_1
_geom_angle_atom_site_label_2
_geom_angle_atom_site_label_3
_geom_angle
C3 Cu1 Br1 179.22(8)
N2 C1 C11A 113.7(2)
N2 C1 H1A 105.0
C11A C1 H1A 118.3
N2 C1 H1B 107.1
C11A C1 H1B 108.4
H1A C1 H1B 103.4
C3 N2 C12 116.3(2)
C3 N2 C1 128.1(2)
C12 N2 C1 114.85(19)
N2 C3 N4 120.7(2)
N2 C3 Cu1 119.54(18)
N4 C3 Cu1 119.73(17)
C3 N4 C24 114.6(2)
C3 N4 C5 130.7(2)
C24 N4 C5 114.56(19)
N4 C5 C5A 116.1(2)
N4 C5 H5A 102.5
C5A C5 H5A 107.6
N4 C5 H5B 112.8
C5A C5 H5B 108.6
H5A C5 H5B 108.8
C6 C5A C11B 119.3(2)
C6 C5A C5 115.9(2)
C11B C5A C5 124.4(2)
C5A C6 C7 122.4(3)
C5A C6 H6 118.8
C7 C6 H6 118.8
C8 C7 C6 119.5(3)
C8 C7 H7 120.3
C6 C7 H7 120.3
C7 C8 C8A 120.9(3)
C7 C8 H8 119.6
C8A C8 H8 119.6
C8 C8A C9 119.9(3)
C8 C8A C11B 120.0(2)
C9 C8A C11B 120.1(2)
C10 C9 C8A 121.1(3)
C10 C9 H9 119.4
C8A C9 H9 119.4
C9 C10 C11 119.5(3)
C9 C10 H10 120.2
C11 C10 H10 120.2
C11A C11 C10 122.0(3)
C11A C11 H11 119.0
C10 C11 H11 119.0
C11 C11A C11B 119.8(2)
C11 C11A C1 116.9(2)
C11B C11A C1 123.3(2)
C11A C11B C8A 117.3(2)
C11A C11B C5A 124.7(2)
C8A C11B C5A 117.9(2)
C17 C12 C13 121.4(2)
C17 C12 N2 118.7(2)
C13 C12 N2 119.9(2)
C14 C13 C12 118.0(3)
C14 C13 C18 119.2(3)
C12 C13 C18 122.8(2)
C15 C14 C13 121.1(3)
C15 C14 H14 119.4
C13 C14 H14 119.4
C16 C15 C14 120.2(3)
C16 C15 H15 119.9
C14 C15 H15 119.9
C15 C16 C17 121.4(3)
C15 C16 H16 119.3
C17 C16 H16 119.3
C16 C17 C12 117.8(3)
C16 C17 C21 119.0(2)
C12 C17 C21 123.1(2)
C20 C18 C13 111.3(2)
C20 C18 C19 110.5(3)
C13 C18 C19 110.0(2)
C20 C18 H18 108.3
C13 C18 H18 108.3
C19 C18 H18 108.3
C18 C19 H19A 109.5
C18 C19 H19B 109.5
H19A C19 H19B 109.5
C18 C19 H19C 109.5
H19A C19 H19C 109.5
H19B C19 H19C 109.5
C18 C20 H20A 109.5
C18 C20 H20B 109.5
H20A C20 H20B 109.5
C18 C20 H20C 109.5
H20A C20 H20C 109.5
H20B C20 H20C 109.5
C22 C21 C17 112.5(2)
C22 C21 C23 110.9(3)
C17 C21 C23 110.3(3)
C22 C21 H21 107.7
C17 C21 H21 107.7
C23 C21 H21 107.7
C21 C22 H22A 109.5
C21 C22 H22B 109.5
H22A C22 H22B 109.5
C21 C22 H22C 109.5
H22A C22 H22C 109.5
H22B C22 H22C 109.5
C21 C23 H23A 109.5
C21 C23 H23B 109.5
H23A C23 H23B 109.5
C21 C23 H23C 109.5
H23A C23 H23C 109.5
H23B C23 H23C 109.5
C25 C24 C29 123.0(2)
C25 C24 N4 117.5(2)
C29 C24 N4 119.5(2)
C24 C25 C26 117.0(2)
C24 C25 C30 122.8(2)
C26 C25 C30 120.2(2)
C27 C26 C25 121.5(3)
C27 C26 H26 119.3
C25 C26 H26 119.3
C26 C27 C28 120.3(2)
C26 C27 H27 119.9
C28 C27 H27 119.9
C27 C28 C29 120.9(2)
C27 C28 H28 119.5
C29 C28 H28 119.5
C24 C29 C28 117.3(2)
C24 C29 C33 123.7(2)
C28 C29 C33 119.1(2)
C32 C30 C31 110.1(2)
C32 C30 C25 110.4(2)
C31 C30 C25 112.7(2)
C32 C30 H30 107.8
C31 C30 H30 107.8
C25 C30 H30 107.8
C30 C31 H31A 109.5
C30 C31 H31B 109.5
H31A C31 H31B 109.5
C30 C31 H31C 109.5
H31A C31 H31C 109.5
H31B C31 H31C 109.5
C30 C32 H32A 109.5
C30 C32 H32B 109.5
H32A C32 H32B 109.5
C30 C32 H32C 109.5
H32A C32 H32C 109.5
H32B C32 H32C 109.5
C35 C33 C29 112.2(2)
C35 C33 C34 109.9(2)
C29 C33 C34 110.9(2)
C35 C33 H33 107.9
C29 C33 H33 107.9
C34 C33 H33 107.9
C33 C34 H34A 109.5
C33 C34 H34B 109.5
H34A C34 H34B 109.5
C33 C34 H34C 109.5
H34A C34 H34C 109.5
H34B C34 H34C 109.5
C33 C35 H35A 109.5
C33 C35 H35B 109.5
H35A C35 H35B 109.5
C33 C35 H35C 109.5
H35A C35 H35C 109.5
H35B C35 H35C 109.5

loop_
_geom_bond_atom_site_label_1
_geom_bond_atom_site_label_2
_geom_bond_distance
Br1 Cu1 2.2288(5)
Cu1 C3 1.907(2)
C1 N2 1.491(3)
C1 C11A 1.507(4)
C1 H1A 0.9901
C1 H1B 0.9900
N2 C3 1.334(3)
N2 C12 1.454(3)
C3 N4 1.347(3)
N4 C24 1.463(3)
N4 C5 1.486(3)
C5 C5A 1.524(4)
C5 H5A 0.9900
C5 H5B 0.9897
C5A C6 1.378(4)
C5A C11B 1.434(3)
C6 C7 1.407(4)
C6 H6 0.9500
C7 C8 1.358(4)
C7 H7 0.9500
C8 C8A 1.418(4)
C8 H8 0.9500
C8A C9 1.419(4)
C8A C11B 1.433(4)
C9 C10 1.347(4)
C9 H9 0.9500
C10 C11 1.409(4)
C10 H10 0.9500
C11 C11A 1.378(4)
C11 H11 0.9500
C11A C11B 1.430(4)
C12 C17 1.405(4)
C12 C13 1.409(4)
C13 C14 1.391(4)
C13 C18 1.526(4)
C14 C15 1.383(4)
C14 H14 0.9500
C15 C16 1.370(4)
C15 H15 0.9500
C16 C17 1.397(4)
C16 H16 0.9500
C17 C21 1.520(4)
C18 C20 1.521(4)
C18 C19 1.539(4)
C18 H18 1.0000
C19 H19A 0.9800
C19 H19B 0.9800
C19 H19C 0.9800
C20 H20A 0.9800
C20 H20B 0.9800
C20 H20C 0.9800
C21 C22 1.508(4)
C21 C23 1.527(4)
C21 H21 1.0000
C22 H22A 0.9800
C22 H22B 0.9800
C22 H22C 0.9800
C23 H23A 0.9800
C23 H23B 0.9800
C23 H23C 0.9800
C24 C25 1.392(3)
C24 C29 1.397(3)
C25 C26 1.402(4)
C25 C30 1.528(3)
C26 C27 1.371(4)
C26 H26 0.9500
C27 C28 1.380(4)
C27 H27 0.9500
C28 C29 1.399(3)
C28 H28 0.9500
C29 C33 1.530(4)
C30 C32 1.528(4)
C30 C31 1.528(4)
C30 H30 1.0000
C31 H31A 0.9800
C31 H31B 0.9800
C31 H31C 0.9800
C32 H32A 0.9800
C32 H32B 0.9800
C32 H32C 0.9800
C33 C35 1.511(4)
C33 C34 1.536(4)
C33 H33 1.0000
C34 H34A 0.9800
C34 H34B 0.9800
C34 H34C 0.9800
C35 H35A 0.9800
C35 H35B 0.9800
C35 H35C 0.9800

loop_
_geom_torsion_atom_site_label_1
_geom_torsion_atom_site_label_2
_geom_torsion_atom_site_label_3
_geom_torsion_atom_site_label_4
_geom_torsion
C11A C1 N2 C3 94.6(3)
C11A C1 N2 C12 -95.5(3)
C12 N2 C3 N4 175.4(2)
C1 N2 C3 N4 -14.8(4)
C12 N2 C3 Cu1 -6.3(3)
C1 N2 C3 Cu1 163.55(19)
N2 C3 N4 C24 167.7(2)
Cu1 C3 N4 C24 -10.7(3)
N2 C3 N4 C5 -7.6(4)
Cu1 C3 N4 C5 173.98(19)
C3 N4 C5 C5A -61.8(3)
C24 N4 C5 C5A 122.8(2)
N4 C5 C5A C6 -106.1(3)
N4 C5 C5A C11B 81.1(3)
C11B C5A C6 C7 -2.1(4)
C5 C5A C6 C7 -175.3(2)
C5A C6 C7 C8 2.3(4)
C6 C7 C8 C8A 1.0(4)
C7 C8 C8A C9 173.2(3)
C7 C8 C8A C11B -4.4(4)
C8 C8A C9 C10 -177.5(3)
C11B C8A C9 C10 0.0(4)
C8A C9 C10 C11 -2.9(4)
C9 C10 C11 C11A 1.8(4)
C10 C11 C11A C11B 2.3(4)
C10 C11 C11A C1 -176.6(3)
N2 C1 C11A C11 114.3(3)
N2 C1 C11A C11B -64.6(3)
C11 C11A C11B C8A -5.0(4)
C1 C11A C11B C8A 173.8(2)
C11 C11A C11B C5A 171.8(2)
C1 C11A C11B C5A -9.3(4)
C8 C8A C11B C11A -178.5(2)
C9 C8A C11B C11A 3.9(4)
C8 C8A C11B C5A 4.4(4)
C9 C8A C11B C5A -173.2(2)
C6 C5A C11B C11A -178.1(2)
C5 C5A C11B C11A -5.6(4)
C6 C5A C11B C8A -1.2(4)
C5 C5A C11B C8A 171.3(2)
C3 N2 C12 C17 94.6(3)
C1 N2 C12 C17 -76.6(3)
C3 N2 C12 C13 -85.2(3)
C1 N2 C12 C13 103.7(3)
C17 C12 C13 C14 1.3(4)
N2 C12 C13 C14 -178.9(2)
C17 C12 C13 C18 -177.4(2)
N2 C12 C13 C18 2.3(4)
C12 C13 C14 C15 -0.2(4)
C18 C13 C14 C15 178.6(3)
C13 C14 C15 C16 -0.7(4)
C14 C15 C16 C17 0.4(4)
C15 C16 C17 C12 0.7(4)
C15 C16 C17 C21 -176.6(3)
C13 C12 C17 C16 -1.6(4)
N2 C12 C17 C16 178.7(2)
C13 C12 C17 C21 175.5(2)
N2 C12 C17 C21 -4.2(4)
C14 C13 C18 C20 60.2(3)
C12 C13 C18 C20 -121.1(3)
C14 C13 C18 C19 -62.7(3)
C12 C13 C18 C19 116.1(3)
C16 C17 C21 C22 -62.1(3)
C12 C17 C21 C22 120.8(3)
C16 C17 C21 C23 62.3(3)
C12 C17 C21 C23 -114.8(3)
C3 N4 C24 C25 -91.4(3)
C5 N4 C24 C25 84.7(3)
C3 N4 C24 C29 89.8(3)
C5 N4 C24 C29 -94.1(3)
C29 C24 C25 C26 -2.9(4)
N4 C24 C25 C26 178.3(2)
C29 C24 C25 C30 174.9(2)
N4 C24 C25 C30 -3.9(4)
C24 C25 C26 C27 0.2(4)
C30 C25 C26 C27 -177.6(3)
C25 C26 C27 C28 1.7(4)
C26 C27 C28 C29 -0.9(4)
C25 C24 C29 C28 3.6(4)
N4 C24 C29 C28 -177.6(2)
C25 C24 C29 C33 -176.8(2)
N4 C24 C29 C33 2.0(4)
C27 C28 C29 C24 -1.6(4)
C27 C28 C29 C33 178.8(3)
C24 C25 C30 C32 -110.0(3)
C26 C25 C30 C32 67.7(3)
C24 C25 C30 C31 126.4(3)
C26 C25 C30 C31 -55.8(3)
C24 C29 C33 C35 -115.1(3)
C28 C29 C33 C35 64.5(3)
C24 C29 C33 C34 121.6(3)
C28 C29 C33 C34 -58.8(3)
